data_4130722
loop_
_publ_author_name
'Obligacion, Jennifer V.'
'Semproni, Scott P.'
'Pappas, Iraklis'
'Chirik, Paul J.'

_publ_section_title
;
 Cobalt-Catalyzed C(sp(2))-H Borylation: Mechanistic Insights Inspire
 Catalyst Design.
;
_journal_issue 33
_journal_name_full 'Journal of the American Chemical Society'
_journal_page_first 10645
_journal_page_last 10653
_journal_paper_doi 10.1021/jacs.6b06144
_journal_volume 138
_journal_year 2016
_chemical_formula_sum 'C26 H47 B Co N O3 P2'
_chemical_formula_weight 553.33
_space_group_IT_number 14
_space_group_name_Hall '-P 2yn'
_space_group_name_H-M_alt 'P 1 21/n 1'
_symmetry_cell_setting monoclinic
_symmetry_space_group_name_H-M 'P 1 21/n 1'
_atom_sites_solution_hydrogens geom
_atom_sites_solution_primary direct
_atom_sites_solution_secondary difmap
_audit_creation_method SHELXL-97
_cell_angle_alpha 90.000
_cell_angle_beta 101.020(5)
_cell_angle_gamma 90.000
_cell_formula_units_Z 4
_cell_length_a 9.168(5)
_cell_length_b 18.831(5)
_cell_length_c 16.883(5)
_cell_measurement_reflns_used 8741
_cell_measurement_temperature 100(2)
_cell_measurement_theta_max 27.55
_cell_measurement_theta_min 2.36
_cell_volume 2861.0(19)
_computing_structure_refinement 'SHELXL-97 (Sheldrick, 2008)'
_diffrn_ambient_temperature 100(2)
_diffrn_measured_fraction_theta_full 0.988
_diffrn_measured_fraction_theta_max 0.988
_diffrn_measurement_device_type 'Bruker APEX2 CCD'
_diffrn_radiation_monochromator graphite
_diffrn_radiation_source 'fine-focus sealed tube'
_diffrn_radiation_type MoK\a
_diffrn_radiation_wavelength 0.71073
_diffrn_reflns_av_R_equivalents 0.0223
_diffrn_reflns_av_sigmaI/netI 0.0324
_diffrn_reflns_limit_h_max 11
_diffrn_reflns_limit_h_min -11
_diffrn_reflns_limit_k_max 23
_diffrn_reflns_limit_k_min -24
_diffrn_reflns_limit_l_max 21
_diffrn_reflns_limit_l_min -21
_diffrn_reflns_number 14448
_diffrn_reflns_theta_full 27.55
_diffrn_reflns_theta_max 27.55
_diffrn_reflns_theta_min 1.64
_exptl_absorpt_coefficient_mu 0.738
_exptl_absorpt_correction_T_max 0.7456
_exptl_absorpt_correction_T_min 0.6595
_exptl_absorpt_correction_type multi-scan
_exptl_absorpt_process_details 'SADABS V2008/1 (Bruker AXS)'
_exptl_crystal_colour blue
_exptl_crystal_density_diffrn 1.285
_exptl_crystal_density_method 'not measured'
_exptl_crystal_description plate
_exptl_crystal_F_000 1184
_exptl_crystal_size_max 0.234
_exptl_crystal_size_mid 0.119
_exptl_crystal_size_min 0.109
_refine_diff_density_max 0.463
_refine_diff_density_min -0.251
_refine_diff_density_rms 0.068
_refine_ls_extinction_method none
_refine_ls_goodness_of_fit_ref 1.075
_refine_ls_hydrogen_treatment constr
_refine_ls_matrix_type full
_refine_ls_number_parameters 319
_refine_ls_number_reflns 6516
_refine_ls_number_restraints 0
_refine_ls_restrained_S_all 1.075
_refine_ls_R_factor_all 0.0364
_refine_ls_R_factor_gt 0.0281
_refine_ls_shift/su_max 0.000
_refine_ls_shift/su_mean 0.000
_refine_ls_structure_factor_coef Fsqd
_refine_ls_weighting_details 'calc w=1/[\s^2^(Fo^2^)+(0.0358P)^2^+1.6368P] where P=(Fo^2^+2Fc^2^)/3'
_refine_ls_weighting_scheme calc
_refine_ls_wR_factor_gt 0.0695
_refine_ls_wR_factor_ref 0.0806
_reflns_number_gt 5582
_reflns_number_total 6516
_reflns_threshold_expression >2\s(I)
_cod_data_source_file ja6b06144_si_002.cif
_cod_data_source_block sps164
_cod_original_sg_symbol_H-M P2(1)/n
_cod_database_code 4130722

loop_
_symmetry_equiv_pos_as_xyz
'x, y, z'
'-x+1/2, y+1/2, -z+1/2'
'-x, -y, -z'
'x-1/2, -y-1/2, z-1/2'

loop_
_atom_site_label
_atom_site_type_symbol
_atom_site_fract_x
_atom_site_fract_y
_atom_site_fract_z
_atom_site_U_iso_or_equiv
_atom_site_adp_type
_atom_site_occupancy
_atom_site_symmetry_multiplicity
_atom_site_calc_flag
_atom_site_refinement_flags
C1 C 0.31295(18) 0.26288(9) 0.26295(10) 0.0137(3) Uani 1 1 d .
H1A H 0.3193 0.3102 0.2890 0.016 Uiso 1 1 calc R
H1B H 0.2378 0.2652 0.2124 0.016 Uiso 1 1 calc R
C2 C 0.26888(18) 0.20836(9) 0.31814(10) 0.0128(3) Uani 1 1 d .
C3 C 0.18059(19) 0.22386(10) 0.37398(11) 0.0179(4) Uani 1 1 d .
H3 H 0.1454 0.2709 0.3784 0.021 Uiso 1 1 calc R
C4 C 0.1438(2) 0.17078(11) 0.42331(11) 0.0210(4) Uani 1 1 d .
H4 H 0.0840 0.1808 0.4621 0.025 Uiso 1 1 calc R
C5 C 0.19576(19) 0.10298(11) 0.41488(10) 0.0171(4) Uani 1 1 d .
H5 H 0.1709 0.0655 0.4475 0.020 Uiso 1 1 calc R
C6 C 0.28479(18) 0.08987(9) 0.35840(10) 0.0129(3) Uani 1 1 d .
C7 C 0.34878(18) 0.01827(9) 0.34743(10) 0.0139(3) Uani 1 1 d .
H7A H 0.2801 -0.0090 0.3061 0.017 Uiso 1 1 calc R
H7B H 0.3639 -0.0086 0.3988 0.017 Uiso 1 1 calc R
C8 C 0.49660(19) 0.29115(9) 0.14697(10) 0.0144(3) Uani 1 1 d .
H8 H 0.6010 0.2919 0.1375 0.017 Uiso 1 1 calc R
C9 C 0.4005(2) 0.25624(10) 0.07348(10) 0.0170(4) Uani 1 1 d .
H9A H 0.2996 0.2495 0.0835 0.026 Uiso 1 1 calc R
H9B H 0.4431 0.2101 0.0636 0.026 Uiso 1 1 calc R
H9C H 0.3972 0.2868 0.0262 0.026 Uiso 1 1 calc R
C10 C 0.4485(2) 0.36835(10) 0.15420(12) 0.0216(4) Uani 1 1 d .
H10A H 0.4654 0.3952 0.1071 0.032 Uiso 1 1 calc R
H10B H 0.5067 0.3894 0.2033 0.032 Uiso 1 1 calc R
H10C H 0.3427 0.3698 0.1569 0.032 Uiso 1 1 calc R
C11 C 0.63525(19) 0.28873(9) 0.31506(10) 0.0142(3) Uani 1 1 d .
H11 H 0.6458 0.3370 0.2921 0.017 Uiso 1 1 calc R
C12 C 0.7863(2) 0.25184(10) 0.32575(11) 0.0185(4) Uani 1 1 d .
H12A H 0.8611 0.2807 0.3608 0.028 Uiso 1 1 calc R
H12B H 0.8145 0.2462 0.2730 0.028 Uiso 1 1 calc R
H12C H 0.7800 0.2051 0.3503 0.028 Uiso 1 1 calc R
C13 C 0.5868(2) 0.29820(10) 0.39642(11) 0.0184(4) Uani 1 1 d .
H13A H 0.5647 0.2517 0.4173 0.028 Uiso 1 1 calc R
H13B H 0.4977 0.3281 0.3892 0.028 Uiso 1 1 calc R
H13C H 0.6670 0.3209 0.4348 0.028 Uiso 1 1 calc R
C14 C 0.65810(18) 0.03391(9) 0.41477(10) 0.0124(3) Uani 1 1 d .
H14 H 0.6412 -0.0097 0.4456 0.015 Uiso 1 1 calc R
C15 C 0.6258(2) 0.09896(10) 0.46270(10) 0.0166(3) Uani 1 1 d .
H15A H 0.6978 0.1012 0.5136 0.025 Uiso 1 1 calc R
H15B H 0.5251 0.0954 0.4740 0.025 Uiso 1 1 calc R
H15C H 0.6337 0.1420 0.4312 0.025 Uiso 1 1 calc R
C16 C 0.8197(2) 0.03446(11) 0.40416(11) 0.0198(4) Uani 1 1 d .
H16A H 0.8350 0.0737 0.3685 0.030 Uiso 1 1 calc R
H16B H 0.8428 -0.0106 0.3803 0.030 Uiso 1 1 calc R
H16C H 0.8851 0.0406 0.4569 0.030 Uiso 1 1 calc R
C17 C 0.5677(2) -0.05800(9) 0.27701(10) 0.0155(3) Uani 1 1 d .
H17 H 0.6725 -0.0571 0.2683 0.019 Uiso 1 1 calc R
C18 C 0.4693(2) -0.07268(10) 0.19484(11) 0.0227(4) Uani 1 1 d .
H18A H 0.4954 -0.1189 0.1748 0.034 Uiso 1 1 calc R
H18B H 0.4846 -0.0355 0.1567 0.034 Uiso 1 1 calc R
H18C H 0.3648 -0.0731 0.2004 0.034 Uiso 1 1 calc R
C19 C 0.5578(2) -0.11878(10) 0.33586(12) 0.0242(4) Uani 1 1 d .
H19A H 0.4572 -0.1207 0.3476 0.036 Uiso 1 1 calc R
H19B H 0.6296 -0.1108 0.3860 0.036 Uiso 1 1 calc R
H19C H 0.5803 -0.1638 0.3117 0.036 Uiso 1 1 calc R
C20 C 0.85255(19) 0.06232(9) 0.14991(10) 0.0139(3) Uani 1 1 d .
C21 C 0.8860(2) -0.00367(10) 0.10539(12) 0.0224(4) Uani 1 1 d .
H21A H 0.9185 -0.0418 0.1443 0.034 Uiso 1 1 calc R
H21B H 0.9650 0.0067 0.0754 0.034 Uiso 1 1 calc R
H21C H 0.7963 -0.0186 0.0677 0.034 Uiso 1 1 calc R
C22 C 0.9832(2) 0.07908(11) 0.21752(11) 0.0204(4) Uani 1 1 d .
H22A H 0.9616 0.1221 0.2458 0.031 Uiso 1 1 calc R
H22B H 1.0726 0.0866 0.1947 0.031 Uiso 1 1 calc R
H22C H 0.9996 0.0393 0.2556 0.031 Uiso 1 1 calc R
C23 C 0.7994(2) 0.12752(10) 0.09626(10) 0.0161(3) Uani 1 1 d .
C24 C 0.9209(2) 0.17948(11) 0.08560(13) 0.0265(4) Uani 1 1 d .
H24A H 0.8774 0.2187 0.0507 0.040 Uiso 1 1 calc R
H24B H 0.9952 0.1550 0.0608 0.040 Uiso 1 1 calc R
H24C H 0.9684 0.1983 0.1384 0.040 Uiso 1 1 calc R
C25 C 0.7064(2) 0.10663(13) 0.01473(11) 0.0277(5) Uani 1 1 d .
H25A H 0.6310 0.0719 0.0228 0.042 Uiso 1 1 calc R
H25B H 0.7710 0.0857 -0.0190 0.042 Uiso 1 1 calc R
H25C H 0.6576 0.1489 -0.0120 0.042 Uiso 1 1 calc R
C26 C 0.36227(19) 0.09610(9) 0.14596(10) 0.0140(3) Uani 1 1 d .
N1 N 0.32289(15) 0.14183(7) 0.31110(8) 0.0102(3) Uani 1 1 d .
O1 O 0.69922(13) 0.16212(7) 0.14119(7) 0.0156(3) Uani 1 1 d .
O2 O 0.72463(13) 0.04854(6) 0.18723(7) 0.0134(2) Uani 1 1 d .
O3 O 0.29780(16) 0.07780(8) 0.08297(8) 0.0258(3) Uani 1 1 d .
P1 P 0.49662(5) 0.23787(2) 0.24018(2) 0.00979(9) Uani 1 1 d .
P2 P 0.52936(5) 0.03155(2) 0.31495(2) 0.00960(9) Uani 1 1 d .
Co1 Co 0.46846(2) 0.123299(11) 0.237720(12) 0.00830(7) Uani 1 1 d .
B1 B 0.6428(2) 0.11123(10) 0.18742(11) 0.0119(4) Uani 1 1 d .

loop_
_atom_site_aniso_label
_atom_site_aniso_U_11
_atom_site_aniso_U_22
_atom_site_aniso_U_33
_atom_site_aniso_U_23
_atom_site_aniso_U_13
_atom_site_aniso_U_12
C1 0.0117(8) 0.0123(8) 0.0172(8) 0.0017(6) 0.0026(6) 0.0029(6)
C2 0.0089(7) 0.0147(8) 0.0137(7) -0.0013(6) -0.0007(6) -0.0001(6)
C3 0.0130(8) 0.0207(9) 0.0205(8) -0.0035(7) 0.0046(7) 0.0035(7)
C4 0.0132(8) 0.0328(11) 0.0188(8) 0.0000(8) 0.0074(7) 0.0031(8)
C5 0.0116(8) 0.0259(10) 0.0139(8) 0.0043(7) 0.0031(6) -0.0003(7)
C6 0.0076(7) 0.0179(9) 0.0122(7) 0.0016(6) -0.0007(6) -0.0019(6)
C7 0.0119(8) 0.0133(8) 0.0167(8) 0.0033(7) 0.0030(6) -0.0024(6)
C8 0.0131(8) 0.0145(8) 0.0154(8) 0.0049(7) 0.0022(6) -0.0010(6)
C9 0.0181(9) 0.0199(9) 0.0123(8) 0.0038(7) 0.0012(7) 0.0006(7)
C10 0.0263(10) 0.0150(9) 0.0217(9) 0.0065(7) -0.0007(8) 0.0004(7)
C11 0.0150(8) 0.0115(8) 0.0147(8) 0.0016(6) -0.0003(6) -0.0019(6)
C12 0.0138(8) 0.0199(9) 0.0203(8) -0.0002(7) -0.0005(7) -0.0025(7)
C13 0.0215(9) 0.0161(9) 0.0160(8) -0.0028(7) -0.0003(7) 0.0009(7)
C14 0.0127(8) 0.0116(8) 0.0123(7) 0.0036(6) 0.0008(6) 0.0000(6)
C15 0.0181(9) 0.0185(9) 0.0123(8) 0.0012(7) 0.0006(7) -0.0017(7)
C16 0.0119(8) 0.0258(10) 0.0206(9) 0.0020(7) 0.0006(7) 0.0026(7)
C17 0.0211(9) 0.0081(8) 0.0180(8) -0.0010(6) 0.0053(7) 0.0006(6)
C18 0.0320(10) 0.0126(8) 0.0225(9) -0.0043(7) 0.0027(8) -0.0022(8)
C19 0.0369(11) 0.0120(9) 0.0259(10) 0.0007(7) 0.0111(9) 0.0013(8)
C20 0.0133(8) 0.0167(8) 0.0130(7) 0.0008(6) 0.0053(6) 0.0015(6)
C21 0.0272(10) 0.0187(9) 0.0238(9) -0.0031(8) 0.0114(8) 0.0026(8)
C22 0.0141(8) 0.0319(11) 0.0153(8) -0.0005(8) 0.0025(7) 0.0024(7)
C23 0.0185(9) 0.0165(9) 0.0153(8) 0.0028(7) 0.0082(7) 0.0019(7)
C24 0.0289(11) 0.0216(10) 0.0349(11) 0.0046(8) 0.0213(9) 0.0003(8)
C25 0.0291(11) 0.0412(12) 0.0125(8) 0.0040(8) 0.0033(8) 0.0066(9)
C26 0.0127(8) 0.0139(8) 0.0154(8) -0.0003(7) 0.0026(6) 0.0002(6)
N1 0.0080(6) 0.0114(6) 0.0102(6) -0.0004(5) -0.0004(5) -0.0004(5)
O1 0.0161(6) 0.0142(6) 0.0192(6) 0.0042(5) 0.0100(5) 0.0034(5)
O2 0.0129(6) 0.0131(6) 0.0156(6) 0.0017(5) 0.0061(5) 0.0009(5)
O3 0.0280(7) 0.0285(8) 0.0172(6) -0.0053(6) -0.0046(6) -0.0039(6)
P1 0.00941(19) 0.00861(19) 0.01099(18) 0.00164(15) 0.00108(15) 0.00017(15)
P2 0.00953(19) 0.00835(19) 0.01084(18) 0.00077(15) 0.00175(15) -0.00024(15)
Co1 0.00817(11) 0.00826(11) 0.00838(11) 0.00051(8) 0.00132(8) -0.00016(8)
B1 0.0109(8) 0.0137(9) 0.0103(8) -0.0020(7) 0.0003(7) -0.0013(7)

loop_
_atom_type_symbol
_atom_type_description
_atom_type_scat_dispersion_real
_atom_type_scat_dispersion_imag
_atom_type_scat_source
H H 0.0000 0.0000 'International Tables Vol C Tables 4.2.6.8 and 6.1.1.4'
C C 0.0033 0.0016 'International Tables Vol C Tables 4.2.6.8 and 6.1.1.4'
N N 0.0061 0.0033 'International Tables Vol C Tables 4.2.6.8 and 6.1.1.4'
O O 0.0106 0.0060 'International Tables Vol C Tables 4.2.6.8 and 6.1.1.4'
P P 0.1023 0.0942 'International Tables Vol C Tables 4.2.6.8 and 6.1.1.4'
Co Co 0.3494 0.9721 'International Tables Vol C Tables 4.2.6.8 and 6.1.1.4'
B B 0.0013 0.0007 'International Tables Vol C Tables 4.2.6.8 and 6.1.1.4'

loop_
_geom_angle_atom_site_label_1
_geom_angle_atom_site_label_2
_geom_angle_atom_site_label_3
_geom_angle
C2 C1 P1 108.60(11)
N1 C2 C3 121.53(16)
N1 C2 C1 115.60(14)
C3 C2 C1 122.86(16)
C4 C3 C2 119.92(17)
C5 C4 C3 118.53(17)
C4 C5 C6 119.65(17)
N1 C6 C5 121.94(16)
N1 C6 C7 115.33(14)
C5 C6 C7 122.71(16)
C6 C7 P2 107.93(11)
C9 C8 C10 110.10(14)
C9 C8 P1 111.16(12)
C10 C8 P1 113.39(13)
C12 C11 C13 110.98(14)
C12 C11 P1 109.24(12)
C13 C11 P1 112.86(12)
C16 C14 C15 110.33(14)
C16 C14 P2 110.80(12)
C15 C14 P2 110.15(11)
C18 C17 C19 110.87(15)
C18 C17 P2 111.02(12)
C19 C17 P2 114.57(12)
O2 C20 C21 108.97(14)
O2 C20 C22 107.22(14)
C21 C20 C22 109.72(15)
O2 C20 C23 101.83(13)
C21 C20 C23 115.56(15)
C22 C20 C23 112.89(15)
O1 C23 C24 108.91(15)
O1 C23 C25 106.65(15)
C24 C23 C25 110.80(16)
O1 C23 C20 102.10(13)
C24 C23 C20 115.13(16)
C25 C23 C20 112.49(16)
O3 C26 Co1 176.53(16)
C6 N1 C2 118.41(14)
C6 N1 Co1 120.94(11)
C2 N1 Co1 120.49(11)
B1 O1 C23 108.84(13)
B1 O2 C20 109.08(13)
C1 P1 C8 100.62(8)
C1 P1 C11 104.80(8)
C8 P1 C11 100.64(8)
C1 P1 Co1 98.43(6)
C8 P1 Co1 122.48(6)
C11 P1 Co1 125.65(6)
C7 P2 C17 102.55(8)
C7 P2 C14 100.50(8)
C17 P2 C14 101.78(8)
C7 P2 Co1 98.22(6)
C17 P2 Co1 123.91(6)
C14 P2 Co1 124.71(6)
C26 Co1 B1 86.79(8)
C26 Co1 N1 105.91(7)
B1 Co1 N1 167.29(7)
C26 Co1 P2 109.62(6)
B1 Co1 P2 91.75(6)
N1 Co1 P2 83.87(4)
C26 Co1 P1 110.69(6)
B1 Co1 P1 91.12(6)
N1 Co1 P1 84.64(4)
P2 Co1 P1 139.68(2)
O1 B1 O2 108.78(15)
O1 B1 Co1 125.60(13)
O2 B1 Co1 125.48(13)

loop_
_geom_bond_atom_site_label_1
_geom_bond_atom_site_label_2
_geom_bond_distance
C1 C2 1.493(2)
C1 P1 1.8580(19)
C2 N1 1.361(2)
C2 C3 1.386(2)
C3 C4 1.383(3)
C4 C5 1.380(3)
C5 C6 1.391(2)
C6 N1 1.350(2)
C6 C7 1.496(2)
C7 P2 1.8577(19)
C8 C9 1.526(2)
C8 C10 1.531(3)
C8 P1 1.8662(18)
C11 C12 1.528(3)
C11 C13 1.533(2)
C11 P1 1.8752(18)
C14 C16 1.526(3)
C14 C15 1.528(2)
C14 P2 1.8641(17)
C17 C18 1.528(2)
C17 C19 1.530(2)
C17 P2 1.8612(18)
C20 O2 1.457(2)
C20 C21 1.514(2)
C20 C22 1.522(2)
C20 C23 1.548(2)
C23 O1 1.453(2)
C23 C24 1.519(3)
C23 C25 1.526(3)
C26 O3 1.166(2)
C26 Co1 1.7417(17)
N1 Co1 2.0173(15)
O1 B1 1.396(2)
O2 B1 1.399(2)
P1 Co1 2.1724(7)
P2 Co1 2.1722(6)
Co1 B1 1.962(2)

loop_
_geom_torsion_atom_site_label_1
_geom_torsion_atom_site_label_2
_geom_torsion_atom_site_label_3
_geom_torsion_atom_site_label_4
_geom_torsion
P1 C1 C2 N1 -28.85(17)
P1 C1 C2 C3 150.26(14)
N1 C2 C3 C4 -1.0(3)
C1 C2 C3 C4 179.97(16)
C2 C3 C4 C5 -0.5(3)
C3 C4 C5 C6 0.9(3)
C4 C5 C6 N1 0.2(3)
C4 C5 C6 C7 178.23(16)
N1 C6 C7 P2 29.33(17)
C5 C6 C7 P2 -148.85(14)
O2 C20 C23 O1 29.76(16)
C21 C20 C23 O1 147.69(15)
C22 C20 C23 O1 -84.88(16)
O2 C20 C23 C24 147.59(15)
C21 C20 C23 C24 -94.5(2)
C22 C20 C23 C24 32.9(2)
O2 C20 C23 C25 -84.19(16)
C21 C20 C23 C25 33.7(2)
C22 C20 C23 C25 161.17(15)
C5 C6 N1 C2 -1.6(2)
C7 C6 N1 C2 -179.82(14)
C5 C6 N1 Co1 173.86(12)
C7 C6 N1 Co1 -4.34(19)
C3 C2 N1 C6 2.0(2)
C1 C2 N1 C6 -178.85(14)
C3 C2 N1 Co1 -173.47(12)
C1 C2 N1 Co1 5.65(19)
C24 C23 O1 B1 -148.34(15)
C25 C23 O1 B1 92.03(17)
C20 C23 O1 B1 -26.17(17)
C21 C20 O2 B1 -146.74(15)
C22 C20 O2 B1 94.57(16)
C23 C20 O2 B1 -24.18(16)
C2 C1 P1 C8 160.97(12)
C2 C1 P1 C11 -94.91(13)
C2 C1 P1 Co1 35.52(12)
C9 C8 P1 C1 -77.77(14)
C10 C8 P1 C1 46.90(14)
C9 C8 P1 C11 174.80(12)
C10 C8 P1 C11 -60.54(14)
C9 C8 P1 Co1 29.46(15)
C10 C8 P1 Co1 154.12(11)
C12 C11 P1 C1 157.41(12)
C13 C11 P1 C1 33.44(14)
C12 C11 P1 C8 -98.50(13)
C13 C11 P1 C8 137.54(13)
C12 C11 P1 Co1 45.32(14)
C13 C11 P1 Co1 -78.65(14)
C6 C7 P2 C17 -164.92(11)
C6 C7 P2 C14 90.37(12)
C6 C7 P2 Co1 -37.36(11)
C18 C17 P2 C7 74.79(14)
C19 C17 P2 C7 -51.74(15)
C18 C17 P2 C14 178.51(13)
C19 C17 P2 C14 51.98(15)
C18 C17 P2 Co1 -34.24(15)
C19 C17 P2 Co1 -160.77(11)
C16 C14 P2 C7 172.29(12)
C15 C14 P2 C7 -65.35(13)
C16 C14 P2 C17 66.96(14)
C15 C14 P2 C17 -170.68(12)
C16 C14 P2 Co1 -79.94(13)
C15 C14 P2 Co1 42.43(14)
O3 C26 Co1 B1 -4(3)
O3 C26 Co1 N1 176(100)
O3 C26 Co1 P2 -95(3)
O3 C26 Co1 P1 86(3)
C6 N1 Co1 C26 90.57(13)
C2 N1 Co1 C26 -94.05(13)
C6 N1 Co1 B1 -88.5(3)
C2 N1 Co1 B1 86.9(3)
C6 N1 Co1 P2 -18.13(12)
C2 N1 Co1 P2 157.25(12)
C6 N1 Co1 P1 -159.42(12)
C2 N1 Co1 P1 15.96(11)
C7 P2 Co1 C26 -77.41(9)
C17 P2 Co1 C26 33.78(10)
C14 P2 Co1 C26 173.68(9)
C7 P2 Co1 B1 -164.63(8)
C17 P2 Co1 B1 -53.43(9)
C14 P2 Co1 B1 86.46(9)
C7 P2 Co1 N1 27.33(7)
C17 P2 Co1 N1 138.53(8)
C14 P2 Co1 N1 -81.58(8)
C7 P2 Co1 P1 101.57(6)
C17 P2 Co1 P1 -147.23(7)
C14 P2 Co1 P1 -7.34(8)
C1 P1 Co1 C26 79.56(9)
C8 P1 Co1 C26 -28.81(9)
C11 P1 Co1 C26 -165.36(9)
C1 P1 Co1 B1 166.55(8)
C8 P1 Co1 B1 58.19(9)
C11 P1 Co1 B1 -78.36(9)
C1 P1 Co1 N1 -25.45(7)
C8 P1 Co1 N1 -133.82(8)
C11 P1 Co1 N1 89.64(9)
C1 P1 Co1 P2 -99.42(7)
C8 P1 Co1 P2 152.22(7)
C11 P1 Co1 P2 15.67(8)
C23 O1 B1 O2 12.01(18)
C23 O1 B1 Co1 -163.85(12)
C20 O2 B1 O1 8.84(18)
C20 O2 B1 Co1 -175.29(12)
C26 Co1 B1 O1 85.82(15)
N1 Co1 B1 O1 -95.1(3)
P2 Co1 B1 O1 -164.61(14)
P1 Co1 B1 O1 -24.83(14)
C26 Co1 B1 O2 -89.36(15)
N1 Co1 B1 O2 89.7(3)
P2 Co1 B1 O2 20.20(14)
P1 Co1 B1 O2 159.98(14)
